data_1530329
loop_
_publ_author_name
'MacKinney, J.A.'
'Mora, C.I.'
'Bailey, S.W.'

_publ_section_title
;
 Structure and crystal chemistry of clintonite
;
_journal_name_full 'American Mineralogist'
_journal_page_first 365
_journal_page_last 375
_journal_volume 73
_journal_year 1988
_chemical_formula_sum 'Al3.38 Ca F0.44 Fe0.12 H1.56 Mg2.16 O11.56 Si1.32'
_chemical_name_systematic
;
Ca (Mg2.16 Al.7 Fe.12) (Si1.32 Al2.68) O10 (O H)1.56 F.44
;
_space_group_IT_number 12
_symmetry_space_group_name_Hall '-C 2y'
_symmetry_space_group_name_H-M 'C 1 2/m 1'
_cell_angle_alpha 90
_cell_angle_beta 100.3
_cell_angle_gamma 90
_cell_formula_units_Z 2
_cell_length_a 5.2
_cell_length_b 9.005
_cell_length_c 9.779
_cell_volume 450.532
_citation_journal_id_ASTM AMMIAY
_cod_data_source_file MacKinney_AMMIAY_1988_1658.cif
_cod_data_source_block H1.56Al3.38Ca1F0.44Fe0.12Mg2.16O11.56Si1.32
_cod_original_cell_volume 450.5322
_cod_original_formula_sum 'H1.56 Al3.38 Ca1 F0.44 Fe0.12 Mg2.16 O11.56 Si1.32'
_cod_database_code 1530329

loop_
_symmetry_equiv_pos_as_xyz
x,y,z
-x,y,-z
-x,-y,-z
x,-y,z
x+1/2,y+1/2,z
-x+1/2,y+1/2,-z
-x+1/2,-y+1/2,-z
x+1/2,-y+1/2,z

loop_
_atom_site_label
_atom_site_type_symbol
_atom_site_fract_x
_atom_site_fract_y
_atom_site_fract_z
_atom_site_occupancy
_atom_site_U_iso_or_equiv
Al1 Al+3 0.5703 0.1669 0.2096 0.67 0.0
F1 F-1 0.6291 0.5 0.3977 0.22 0.0
O4 O-2 0.6291 0.5 0.3977 0.78 0.0
Al3 Al+3 0.5 0.3302 0.5 0.27 0.0
Fe2 Fe+2 0.5 0.3302 0.5 0.04 0.0
H1 H+1 0.1065 0 0.31 0.78 0.0
Fe1 Fe+2 0 0.5 0.5 0.04 0.0
Ca1 Ca+2 0.5 0.5 0 1 0.0
O1 O-2 0.4295 0 0.1508 1 0.0
Mg2 Mg+2 0.5 0.3302 0.5 0.68 0.0
Mg1 Mg+2 0 0.5 0.5 0.8 0.0
O3 O-2 0.6306 0.1681 0.3877 1 0.0
Si1 Si+4 0.5703 0.1669 0.2096 0.33 0.0
Al2 Al+3 0 0.5 0.5 0.16 0.0
O2 O-2 0.8609 0.1895 0.15 1 0.0
